data_7708787
loop_
_publ_author_name
'Zhong, Minling'
'Zhang, Jie'
'Lu, Zhenpin'
'Xie, Zuowei'

_publ_section_title
;
 Diboration of Alkenes and Alkynes with a Carborane-Fused Four-Membered
 Boracycle Bearing an Electron-Precise B-B Bond
;
_journal_name_full 'Dalton Transactions'
_journal_paper_doi 10.1039/D1DT03665C
_journal_year 2021
_chemical_formula_sum 'C18 H46 B12 Br2 Si4'
_chemical_formula_weight 664.45
_space_group_crystal_system triclinic
_space_group_IT_number 2
_space_group_name_Hall '-P 1'
_space_group_name_H-M_alt 'P -1'
_atom_sites_solution_hydrogens geom
_audit_creation_method SHELXL-2018/3
_audit_update_record
;
2021-11-09 deposited with the CCDC.	2021-11-10 downloaded from the CCDC.
;
_cell_angle_alpha 75.7550(10)
_cell_angle_beta 85.9640(10)
_cell_angle_gamma 87.7300(10)
_cell_formula_units_Z 2
_cell_length_a 9.2458(3)
_cell_length_b 13.6832(5)
_cell_length_c 14.5973(5)
_cell_measurement_reflns_used 429
_cell_measurement_temperature 296(2)
_cell_measurement_theta_max 15
_cell_measurement_theta_min 15
_cell_volume 1785.04(11)
_computing_cell_refinement 'BRUKER D8VENTURE DIFFRACTOMETER'
_computing_data_collection 'BRUKER D8VENTURE DIFFRACTOMETER'
_computing_data_reduction 'BRUKER D8VENTURE DIFFRACTOMETER'
_computing_molecular_graphics 'BRUKER SHELXTL'
_computing_publication_material 'BRUKER SHELXTL'
_computing_structure_refinement 'SHELXL-2018/3 (Sheldrick, 2018)'
_computing_structure_solution 'SHELXT 2014/5 (Sheldrick, 2014)'
_diffrn_ambient_temperature 296(2)
_diffrn_measured_fraction_theta_full 0.978
_diffrn_measured_fraction_theta_max 0.975
_diffrn_measurement_device_type 'BRUKER D8VENTURE DIFFRACTOMETER'
_diffrn_measurement_method 'PHI & OMEGA SCAN'
_diffrn_radiation_type CuK\a
_diffrn_radiation_wavelength 1.54178
_diffrn_reflns_av_R_equivalents 0.0495
_diffrn_reflns_av_unetI/netI 0.0367
_diffrn_reflns_Laue_measured_fraction_full 0.978
_diffrn_reflns_Laue_measured_fraction_max 0.975
_diffrn_reflns_limit_h_max 11
_diffrn_reflns_limit_h_min -11
_diffrn_reflns_limit_k_max 16
_diffrn_reflns_limit_k_min -16
_diffrn_reflns_limit_l_max 17
_diffrn_reflns_limit_l_min -17
_diffrn_reflns_number 36123
_diffrn_reflns_point_group_measured_fraction_full 0.978
_diffrn_reflns_point_group_measured_fraction_max 0.975
_diffrn_reflns_theta_full 67.679
_diffrn_reflns_theta_max 68.420
_diffrn_reflns_theta_min 3.333
_exptl_absorpt_coefficient_mu 4.216
_exptl_absorpt_correction_T_max 0.7531
_exptl_absorpt_correction_T_min 0.2087
_exptl_absorpt_correction_type multi-scan
_exptl_absorpt_process_details
;
 SADABS 2016/2: Krause, L., Herbst-Irmer, R., Sheldrick G.M. & Stalke D.,
 J. Appl. Cryst. 48 (2015) 3-10
;
_exptl_crystal_colour yellow
_exptl_crystal_density_diffrn 1.236
_exptl_crystal_description block
_exptl_crystal_F_000 680
_exptl_crystal_size_max 0.500
_exptl_crystal_size_mid 0.400
_exptl_crystal_size_min 0.300
_refine_diff_density_max 0.816
_refine_diff_density_min -0.807
_refine_diff_density_rms 0.089
_refine_ls_extinction_coef 0.0197(13)
_refine_ls_extinction_expression Fc^*^=kFc[1+0.001xFc^2^\l^3^/sin(2\q)]^-1/4^
_refine_ls_extinction_method 'SHELXL-2018/3 (Sheldrick 2018)'
_refine_ls_goodness_of_fit_ref 1.090
_refine_ls_hydrogen_treatment constr
_refine_ls_matrix_type full
_refine_ls_number_parameters 350
_refine_ls_number_reflns 6401
_refine_ls_number_restraints 6
_refine_ls_restrained_S_all 1.101
_refine_ls_R_factor_all 0.0532
_refine_ls_R_factor_gt 0.0528
_refine_ls_shift/su_max 0.000
_refine_ls_shift/su_mean 0.000
_refine_ls_structure_factor_coef Fsqd
_refine_ls_weighting_details 'w=1/[\s^2^(Fo^2^)+(0.0889P)^2^+0.7885P] where P=(Fo^2^+2Fc^2^)/3'
_refine_ls_weighting_scheme calc
_refine_ls_wR_factor_gt 0.1429
_refine_ls_wR_factor_ref 0.1435
_reflns_Friedel_coverage 0.000
_reflns_number_gt 6281
_reflns_number_total 6401
_reflns_threshold_expression 'I > 2\s(I)'
_cod_data_source_file d1dt03665c2.cif
_cod_data_source_block 6
_cod_database_code 7708787
_shelx_shelxl_version_number 2018/3
_shelx_space_group_comment
;
The symmetry employed for this shelxl refinement is uniquely defined
by the following loop, which should always be used as a source of
symmetry information in preference to the above space-group names.
They are only intended as comments.
;
_shelx_estimated_absorpt_t_min 0.227
_shelx_estimated_absorpt_t_max 0.364

loop_
_space_group_symop_operation_xyz
'x, y, z'
'-x, -y, -z'

loop_
_atom_site_label
_atom_site_type_symbol
_atom_site_fract_x
_atom_site_fract_y
_atom_site_fract_z
_atom_site_U_iso_or_equiv
_atom_site_adp_type
_atom_site_occupancy
_atom_site_site_symmetry_order
_atom_site_calc_flag
_atom_site_refinement_flags_posn
_atom_site_refinement_flags_adp
_atom_site_refinement_flags_occupancy
_atom_site_disorder_assembly
_atom_site_disorder_group
Br1 Br 0.78039(4) 0.03397(2) 0.43139(3) 0.0690(2) Uani 0.9334(16) 1 d D . P A 3
C15 C 1.0350(12) 0.1951(12) 0.3758(10) 0.077(2) Uani 0.9334(16) 1 d D . P A 3
H15A H 1.028516 0.200028 0.309510 0.115 Uiso 0.9334(16) 1 calc R U P A 3
H15B H 1.080847 0.253924 0.384010 0.115 Uiso 0.9334(16) 1 calc R U P A 3
H15C H 1.091386 0.136068 0.403224 0.115 Uiso 0.9334(16) 1 calc R U P A 3
Br1' Br 1.0587(19) 0.2021(19) 0.3522(16) 0.077(2) Uani 0.0666(16) 1 d D . P A 4
C15' C 0.843(7) 0.064(2) 0.414(3) 0.0690(2) Uani 0.0666(16) 1 d D . P A 4
H15D H 0.830908 0.069771 0.348331 0.103 Uiso 0.0666(16) 1 calc R U P A 4
H15E H 0.929833 0.025819 0.432464 0.103 Uiso 0.0666(16) 1 calc R U P A 4
H15F H 0.761038 0.031249 0.451372 0.103 Uiso 0.0666(16) 1 calc R U P A 4
Si1 Si 0.85606(7) 0.18659(5) 0.43344(5) 0.0472(2) Uani 1 1 d D . . . .
Si2 Si 0.52607(7) 0.24353(5) 0.40914(5) 0.0452(2) Uani 1 1 d D . . . .
Si3 Si 0.75628(12) 0.06668(6) 0.13341(6) 0.0676(3) Uani 1 1 d . . . . .
Si4 Si 0.52928(10) 0.26094(6) 0.06456(5) 0.0627(3) Uani 1 1 d . . . . .
C1 C 0.7961(2) 0.48595(16) 0.33136(15) 0.0366(4) Uani 1 1 d . . . . .
C2 C 0.8659(3) 0.47951(17) 0.22446(15) 0.0400(5) Uani 1 1 d . . . . .
C11 C 0.7057(3) 0.3946(2) 0.50606(17) 0.0534(6) Uani 1 1 d . . . . .
H11A H 0.635939 0.448361 0.506548 0.080 Uiso 1 1 calc R U . . .
H11B H 0.793577 0.409031 0.530972 0.080 Uiso 1 1 calc R U . . .
H11C H 0.667443 0.332529 0.544449 0.080 Uiso 1 1 calc R U . . .
C12 C 0.9449(4) 0.3634(3) 0.1053(2) 0.0755(10) Uani 1 1 d . . . . .
H12A H 0.934321 0.296580 0.097293 0.113 Uiso 1 1 calc R U . . .
H12B H 1.045669 0.375308 0.109324 0.113 Uiso 1 1 calc R U . . .
H12C H 0.908048 0.411754 0.052196 0.113 Uiso 1 1 calc R U . . .
C13 C 0.7209(2) 0.28523(15) 0.36799(14) 0.0329(4) Uani 1 1 d . . . . .
C14 C 0.7608(2) 0.29263(15) 0.26161(14) 0.0336(4) Uani 1 1 d . . . . .
C16 C 0.8796(6) 0.1774(3) 0.5613(3) 0.0925(13) Uani 1 1 d D . . . .
H16A H 0.919619 0.238767 0.568062 0.139 Uiso 1 1 calc R U . . .
H16B H 0.944017 0.121767 0.585498 0.139 Uiso 1 1 calc R U . . .
H16C H 0.787104 0.167090 0.596085 0.139 Uiso 1 1 calc R U . . .
C17 C 0.4839(18) 0.1805(11) 0.5352(6) 0.079(2) Uani 0.9214(17) 1 d D . P B 1
H17A H 0.380676 0.179624 0.548295 0.119 Uiso 0.9214(17) 1 calc R U P B 1
H17B H 0.526996 0.216688 0.574567 0.119 Uiso 0.9214(17) 1 calc R U P B 1
H17C H 0.522148 0.112603 0.548117 0.119 Uiso 0.9214(17) 1 calc R U P B 1
Br2 Br 0.38600(3) 0.38371(3) 0.37899(3) 0.0689(2) Uani 0.9214(17) 1 d D . P B 1
C17' C 0.405(5) 0.3623(17) 0.349(4) 0.0689(2) Uani 0.0786(17) 1 d D . P B 2
H17D H 0.428784 0.419479 0.371652 0.103 Uiso 0.0786(17) 1 calc R U P B 2
H17E H 0.423434 0.377198 0.281440 0.103 Uiso 0.0786(17) 1 calc R U P B 2
H17F H 0.304315 0.347604 0.364661 0.103 Uiso 0.0786(17) 1 calc R U P B 2
Br2' Br 0.497(2) 0.1843(14) 0.5586(8) 0.079(2) Uani 0.0786(17) 1 d D . P B 2
C18 C 0.4440(3) 0.1579(2) 0.3459(2) 0.0563(6) Uani 1 1 d D . . . .
H18A H 0.460036 0.184147 0.278780 0.084 Uiso 1 1 calc R U . . .
H18B H 0.488284 0.091935 0.364097 0.084 Uiso 1 1 calc R U . . .
H18C H 0.341727 0.153834 0.362409 0.084 Uiso 1 1 calc R U . . .
C19 C 0.7126(2) 0.23524(16) 0.20918(15) 0.0385(5) Uani 1 1 d . . . . .
C20 C 0.6725(3) 0.19151(18) 0.14613(17) 0.0486(6) Uani 1 1 d . . . . .
C21 C 0.9424(5) 0.0479(4) 0.1800(4) 0.0993(14) Uani 1 1 d . . . . .
H21A H 0.988057 -0.011143 0.165337 0.149 Uiso 1 1 calc R U . . .
H21B H 0.934577 0.039455 0.247430 0.149 Uiso 1 1 calc R U . . .
H21C H 0.999637 0.105698 0.151099 0.149 Uiso 1 1 calc R U . . .
C22 C 0.6344(6) -0.0362(2) 0.2001(3) 0.0917(13) Uani 1 1 d . . . . .
H22A H 0.540653 -0.026519 0.174347 0.138 Uiso 1 1 calc R U . . .
H22B H 0.624680 -0.034714 0.265647 0.138 Uiso 1 1 calc R U . . .
H22C H 0.675144 -0.100285 0.194525 0.138 Uiso 1 1 calc R U . . .
C23 C 0.7721(6) 0.0645(4) 0.0043(3) 0.1031(15) Uani 1 1 d . . . . .
H23A H 0.678192 0.076739 -0.021028 0.155 Uiso 1 1 calc R U . . .
H23B H 0.809212 -0.000261 -0.001779 0.155 Uiso 1 1 calc R U . . .
H23C H 0.836851 0.115927 -0.029897 0.155 Uiso 1 1 calc R U . . .
C24 C 0.4480(6) 0.3714(3) 0.1069(3) 0.0946(14) Uani 1 1 d . . . . .
H24A H 0.523169 0.416993 0.109248 0.142 Uiso 1 1 calc R U . . .
H24B H 0.401719 0.347845 0.169034 0.142 Uiso 1 1 calc R U . . .
H24C H 0.377735 0.405641 0.064126 0.142 Uiso 1 1 calc R U . . .
C25 C 0.3815(5) 0.1721(3) 0.0610(3) 0.0911(13) Uani 1 1 d . . . . .
H25A H 0.312515 0.205782 0.016883 0.137 Uiso 1 1 calc R U . . .
H25B H 0.333629 0.150543 0.122852 0.137 Uiso 1 1 calc R U . . .
H25C H 0.422641 0.114420 0.041316 0.137 Uiso 1 1 calc R U . . .
C26 C 0.6193(6) 0.3103(4) -0.0562(3) 0.1053(16) Uani 1 1 d . . . . .
H26A H 0.548180 0.343650 -0.098813 0.158 Uiso 1 1 calc R U . . .
H26B H 0.663634 0.255195 -0.078654 0.158 Uiso 1 1 calc R U . . .
H26C H 0.692093 0.357203 -0.053014 0.158 Uiso 1 1 calc R U . . .
B3 B 0.7002(3) 0.5385(2) 0.23434(19) 0.0450(6) Uani 1 1 d . . . . .
H3 H 0.597031 0.509283 0.220200 0.054 Uiso 1 1 calc R U . . .
B4 B 0.7133(4) 0.6014(2) 0.3272(2) 0.0505(6) Uani 1 1 d . . . . .
H4 H 0.618546 0.613787 0.373289 0.061 Uiso 1 1 calc R U . . .
B5 B 0.8871(3) 0.5738(2) 0.3715(2) 0.0490(6) Uani 1 1 d . . . . .
H5 H 0.904682 0.568244 0.446332 0.059 Uiso 1 1 calc R U . . .
B6 B 0.9805(3) 0.4927(2) 0.3075(2) 0.0465(6) Uani 1 1 d . . . . .
H6 H 1.057828 0.433612 0.340764 0.056 Uiso 1 1 calc R U . . .
B7 B 0.8324(4) 0.5894(2) 0.1423(2) 0.0565(8) Uani 1 1 d . . . . .
H7 H 0.814746 0.593944 0.067602 0.068 Uiso 1 1 calc R U . . .
B8 B 0.7378(4) 0.6686(2) 0.2061(3) 0.0621(9) Uani 1 1 d . . . . .
H8 H 0.657800 0.725527 0.172765 0.075 Uiso 1 1 calc R U . . .
B9 B 0.8538(4) 0.6911(2) 0.2911(3) 0.0620(8) Uani 1 1 d . . . . .
H9 H 0.849987 0.762616 0.312919 0.074 Uiso 1 1 calc R U . . .
B10 B 1.0196(4) 0.6231(3) 0.2797(3) 0.0603(8) Uani 1 1 d . . . . .
H10 H 1.123979 0.649909 0.294532 0.072 Uiso 1 1 calc R U . . .
B11 B 1.0056(4) 0.5611(2) 0.1871(2) 0.0568(7) Uani 1 1 d . . . . .
H11 H 1.100316 0.547235 0.141619 0.068 Uiso 1 1 calc R U . . .
B12 B 0.9262(5) 0.6833(2) 0.1773(3) 0.0667(9) Uani 1 1 d . . . . .
H12 H 0.969414 0.750050 0.125608 0.080 Uiso 1 1 calc R U . . .
B13 B 0.7384(3) 0.38450(19) 0.40197(16) 0.0359(5) Uani 1 1 d . . . . .
B14 B 0.8585(3) 0.3743(2) 0.19806(18) 0.0419(5) Uani 1 1 d . . . . .

loop_
_atom_site_aniso_label
_atom_site_aniso_U_11
_atom_site_aniso_U_22
_atom_site_aniso_U_33
_atom_site_aniso_U_23
_atom_site_aniso_U_13
_atom_site_aniso_U_12
Br1 0.0735(3) 0.0349(2) 0.0931(3) -0.00485(16) -0.01061(19) 0.00352(15)
C15 0.036(4) 0.074(3) 0.112(8) -0.009(4) -0.002(3) 0.012(3)
Br1' 0.036(4) 0.074(3) 0.112(8) -0.009(4) -0.002(3) 0.012(3)
C15' 0.0735(3) 0.0349(2) 0.0931(3) -0.00485(16) -0.01061(19) 0.00352(15)
Si1 0.0483(4) 0.0382(4) 0.0533(4) -0.0055(3) -0.0171(3) 0.0100(3)
Si2 0.0365(3) 0.0448(4) 0.0541(4) -0.0141(3) 0.0073(3) -0.0047(3)
Si3 0.0934(6) 0.0479(4) 0.0680(5) -0.0295(4) 0.0054(4) -0.0031(4)
Si4 0.0818(6) 0.0539(4) 0.0538(4) -0.0076(3) -0.0256(4) -0.0160(4)
C1 0.0404(11) 0.0328(10) 0.0376(10) -0.0091(8) -0.0097(8) 0.0027(8)
C2 0.0436(12) 0.0382(11) 0.0369(10) -0.0057(8) -0.0023(8) -0.0069(9)
C11 0.0699(17) 0.0505(14) 0.0418(12) -0.0162(10) 0.0028(11) -0.0055(12)
C12 0.094(2) 0.074(2) 0.0635(17) -0.0308(15) 0.0330(17) -0.0301(18)
C13 0.0301(9) 0.0312(10) 0.0358(10) -0.0051(7) -0.0027(7) 0.0021(7)
C14 0.0321(10) 0.0317(10) 0.0371(10) -0.0090(8) -0.0032(8) 0.0044(8)
C16 0.130(4) 0.084(2) 0.069(2) -0.0231(18) -0.056(2) 0.041(2)
C17 0.097(3) 0.0884(19) 0.057(4) -0.029(3) 0.018(4) -0.0328(19)
Br2 0.0428(2) 0.0677(3) 0.1020(3) -0.0347(2) -0.00274(17) 0.01472(15)
C17' 0.0428(2) 0.0677(3) 0.1020(3) -0.0347(2) -0.00274(17) 0.01472(15)
Br2' 0.097(3) 0.0884(19) 0.057(4) -0.029(3) 0.018(4) -0.0328(19)
C18 0.0383(12) 0.0580(15) 0.0766(17) -0.0249(13) 0.0064(11) -0.0110(11)
C19 0.0421(11) 0.0308(10) 0.0413(10) -0.0063(8) -0.0025(9) 0.0002(8)
C20 0.0639(15) 0.0388(12) 0.0450(12) -0.0124(9) -0.0054(10) -0.0083(11)
C21 0.096(3) 0.102(3) 0.113(3) -0.056(3) -0.001(2) 0.031(2)
C22 0.135(4) 0.0383(16) 0.100(3) -0.0160(16) 0.007(2) -0.0071(19)
C23 0.149(4) 0.093(3) 0.084(2) -0.058(2) 0.018(3) -0.020(3)
C24 0.126(3) 0.065(2) 0.098(3) -0.0158(19) -0.069(3) 0.022(2)
C25 0.095(3) 0.085(3) 0.093(3) -0.008(2) -0.035(2) -0.033(2)
C26 0.122(4) 0.119(4) 0.061(2) 0.013(2) -0.024(2) -0.040(3)
B3 0.0493(14) 0.0361(13) 0.0495(14) -0.0065(10) -0.0186(11) 0.0015(10)
B4 0.0593(17) 0.0333(13) 0.0617(16) -0.0146(11) -0.0178(13) 0.0072(11)
B5 0.0589(16) 0.0403(14) 0.0508(14) -0.0124(11) -0.0184(12) -0.0052(12)
B6 0.0397(13) 0.0472(14) 0.0525(14) -0.0091(11) -0.0114(11) -0.0047(11)
B7 0.079(2) 0.0438(15) 0.0429(13) 0.0019(11) -0.0152(13) -0.0141(14)
B8 0.083(2) 0.0353(14) 0.0661(18) -0.0015(13) -0.0341(17) 0.0002(14)
B9 0.082(2) 0.0355(14) 0.0707(19) -0.0100(13) -0.0257(17) -0.0088(14)
B10 0.0647(19) 0.0506(17) 0.0663(18) -0.0096(14) -0.0155(15) -0.0204(14)
B11 0.0608(18) 0.0516(17) 0.0554(16) -0.0062(13) 0.0018(13) -0.0237(14)
B12 0.092(3) 0.0412(16) 0.0624(18) 0.0012(13) -0.0159(17) -0.0221(16)
B13 0.0332(11) 0.0374(12) 0.0367(11) -0.0082(9) -0.0054(9) 0.0045(9)
B14 0.0427(13) 0.0435(14) 0.0405(12) -0.0118(10) -0.0010(10) -0.0039(10)

loop_
_atom_type_symbol
_atom_type_description
_atom_type_scat_dispersion_real
_atom_type_scat_dispersion_imag
_atom_type_scat_source
C C 0.0181 0.0091 'International Tables Vol C Tables 4.2.6.8 and 6.1.1.4'
H H 0.0000 0.0000 'International Tables Vol C Tables 4.2.6.8 and 6.1.1.4'
B B 0.0090 0.0039 'International Tables Vol C Tables 4.2.6.8 and 6.1.1.4'
Br Br -0.6763 1.2805 'International Tables Vol C Tables 4.2.6.8 and 6.1.1.4'
Si Si 0.2541 0.3302 'International Tables Vol C Tables 4.2.6.8 and 6.1.1.4'

loop_
_geom_angle_atom_site_label_1
_geom_angle_atom_site_label_2
_geom_angle_atom_site_label_3
_geom_angle
_geom_angle_site_symmetry_1
_geom_angle_site_symmetry_3
_geom_angle_publ_flag
Si1 C15 H15A 109.5 . . ?
Si1 C15 H15B 109.5 . . ?
H15A C15 H15B 109.5 . . ?
Si1 C15 H15C 109.5 . . ?
H15A C15 H15C 109.5 . . ?
H15B C15 H15C 109.5 . . ?
Si1 C15' H15D 109.5 . . ?
Si1 C15' H15E 109.5 . . ?
H15D C15' H15E 109.5 . . ?
Si1 C15' H15F 109.5 . . ?
H15D C15' H15F 109.5 . . ?
H15E C15' H15F 109.5 . . ?
C15' Si1 C16 110.0(12) . . ?
C15 Si1 C16 106.4(6) . . ?
C15' Si1 C13 114.8(16) . . ?
C15 Si1 C13 113.3(5) . . ?
C16 Si1 C13 118.91(14) . . ?
C15' Si1 Br1' 89(2) . . ?
C16 Si1 Br1' 111.8(7) . . ?
C13 Si1 Br1' 108.4(6) . . ?
C15 Si1 Br1 105.1(6) . . ?
C16 Si1 Br1 104.02(15) . . ?
C13 Si1 Br1 107.87(7) . . ?
C17 Si2 C18 102.6(4) . . ?
C17 Si2 C13 119.2(5) . . ?
C18 Si2 C13 116.83(11) . . ?
C18 Si2 C17' 93.6(9) . . ?
C13 Si2 C17' 103.6(15) . . ?
C18 Si2 Br2' 110.0(5) . . ?
C13 Si2 Br2' 113.1(5) . . ?
C17' Si2 Br2' 118.4(17) . . ?
C17 Si2 Br2 105.9(5) . . ?
C18 Si2 Br2 104.60(10) . . ?
C13 Si2 Br2 106.36(7) . . ?
C22 Si3 C21 110.5(2) . . ?
C22 Si3 C23 109.2(2) . . ?
C21 Si3 C23 108.6(2) . . ?
C22 Si3 C20 108.23(16) . . ?
C21 Si3 C20 110.78(16) . . ?
C23 Si3 C20 109.49(18) . . ?
C26 Si4 C25 110.9(2) . . ?
C26 Si4 C24 108.0(2) . . ?
C25 Si4 C24 109.0(2) . . ?
C26 Si4 C20 108.25(19) . . ?
C25 Si4 C20 109.46(15) . . ?
C24 Si4 C20 111.14(13) . . ?
B13 C1 C2 117.94(17) . . ?
B13 C1 B3 118.28(18) . . ?
C2 C1 B3 61.03(15) . . ?
B13 C1 B4 122.4(2) . . ?
C2 C1 B4 110.86(18) . . ?
B3 C1 B4 62.88(15) . . ?
B13 C1 B6 116.23(18) . . ?
C2 C1 B6 60.71(14) . . ?
B3 C1 B6 113.00(18) . . ?
B4 C1 B6 113.13(19) . . ?
B13 C1 B5 121.46(18) . . ?
C2 C1 B5 110.04(18) . . ?
B3 C1 B5 113.16(17) . . ?
B4 C1 B5 61.64(16) . . ?
B6 C1 B5 62.18(16) . . ?
B14 C2 C1 116.97(17) . . ?
B14 C2 B7 120.41(19) . . ?
C1 C2 B7 110.68(19) . . ?
B14 C2 B11 123.8(2) . . ?
C1 C2 B11 111.12(18) . . ?
B7 C2 B11 62.14(18) . . ?
B14 C2 B6 119.6(2) . . ?
C1 C2 B6 61.10(14) . . ?
B7 C2 B6 113.60(19) . . ?
B11 C2 B6 62.70(16) . . ?
B14 C2 B3 114.17(19) . . ?
C1 C2 B3 60.78(14) . . ?
B7 C2 B3 62.50(18) . . ?
B11 C2 B3 113.7(2) . . ?
B6 C2 B3 113.11(18) . . ?
B13 C11 H11A 109.5 . . ?
B13 C11 H11B 109.5 . . ?
H11A C11 H11B 109.5 . . ?
B13 C11 H11C 109.5 . . ?
H11A C11 H11C 109.5 . . ?
H11B C11 H11C 109.5 . . ?
B14 C12 H12A 109.5 . . ?
B14 C12 H12B 109.5 . . ?
H12A C12 H12B 109.5 . . ?
B14 C12 H12C 109.5 . . ?
H12A C12 H12C 109.5 . . ?
H12B C12 H12C 109.5 . . ?
C14 C13 B13 115.86(17) . . ?
C14 C13 Si2 114.29(14) . . ?
B13 C13 Si2 105.22(14) . . ?
C14 C13 Si1 104.50(13) . . ?
B13 C13 Si1 107.11(14) . . ?
Si2 C13 Si1 109.63(10) . . ?
C19 C14 B14 109.00(18) . . ?
C19 C14 C13 126.97(19) . . ?
B14 C14 C13 123.95(18) . . ?
Si1 C16 H16A 109.5 . . ?
Si1 C16 H16B 109.5 . . ?
H16A C16 H16B 109.5 . . ?
Si1 C16 H16C 109.5 . . ?
H16A C16 H16C 109.5 . . ?
H16B C16 H16C 109.5 . . ?
Si2 C17 H17A 109.5 . . ?
Si2 C17 H17B 109.5 . . ?
H17A C17 H17B 109.5 . . ?
Si2 C17 H17C 109.5 . . ?
H17A C17 H17C 109.5 . . ?
H17B C17 H17C 109.5 . . ?
Si2 C17' H17D 109.5 . . ?
Si2 C17' H17E 109.5 . . ?
H17D C17' H17E 109.5 . . ?
Si2 C17' H17F 109.5 . . ?
H17D C17' H17F 109.5 . . ?
H17E C17' H17F 109.5 . . ?
Si2 C18 H18A 109.5 . . ?
Si2 C18 H18B 109.5 . . ?
H18A C18 H18B 109.5 . . ?
Si2 C18 H18C 109.5 . . ?
H18A C18 H18C 109.5 . . ?
H18B C18 H18C 109.5 . . ?
C20 C19 C14 170.4(2) . . ?
C19 C20 Si3 121.5(2) . . ?
C19 C20 Si4 116.75(19) . . ?
Si3 C20 Si4 121.73(13) . . ?
Si3 C21 H21A 109.5 . . ?
Si3 C21 H21B 109.5 . . ?
H21A C21 H21B 109.5 . . ?
Si3 C21 H21C 109.5 . . ?
H21A C21 H21C 109.5 . . ?
H21B C21 H21C 109.5 . . ?
Si3 C22 H22A 109.5 . . ?
Si3 C22 H22B 109.5 . . ?
H22A C22 H22B 109.5 . . ?
Si3 C22 H22C 109.5 . . ?
H22A C22 H22C 109.5 . . ?
H22B C22 H22C 109.5 . . ?
Si3 C23 H23A 109.5 . . ?
Si3 C23 H23B 109.5 . . ?
H23A C23 H23B 109.5 . . ?
Si3 C23 H23C 109.5 . . ?
H23A C23 H23C 109.5 . . ?
H23B C23 H23C 109.5 . . ?
Si4 C24 H24A 109.5 . . ?
Si4 C24 H24B 109.5 . . ?
H24A C24 H24B 109.5 . . ?
Si4 C24 H24C 109.5 . . ?
H24A C24 H24C 109.5 . . ?
H24B C24 H24C 109.5 . . ?
Si4 C25 H25A 109.5 . . ?
Si4 C25 H25B 109.5 . . ?
H25A C25 H25B 109.5 . . ?
Si4 C25 H25C 109.5 . . ?
H25A C25 H25C 109.5 . . ?
H25B C25 H25C 109.5 . . ?
Si4 C26 H26A 109.5 . . ?
Si4 C26 H26B 109.5 . . ?
H26A C26 H26B 109.5 . . ?
Si4 C26 H26C 109.5 . . ?
H26A C26 H26C 109.5 . . ?
H26B C26 H26C 109.5 . . ?
C1 B3 C2 58.18(13) . . ?
C1 B3 B8 105.31(18) . . ?
C2 B3 B8 104.8(2) . . ?
C1 B3 B7 105.46(19) . . ?
C2 B3 B7 58.54(16) . . ?
B8 B3 B7 59.7(2) . . ?
C1 B3 B4 58.69(14) . . ?
C2 B3 B4 105.30(18) . . ?
B8 B3 B4 60.18(17) . . ?
B7 B3 B4 107.9(2) . . ?
C1 B3 H3 123.8 . . ?
C2 B3 H3 124.1 . . ?
B8 B3 H3 123.0 . . ?
B7 B3 H3 122.2 . . ?
B4 B3 H3 122.1 . . ?
C1 B4 B5 59.51(15) . . ?
C1 B4 B9 105.5(2) . . ?
B5 B4 B9 59.83(18) . . ?
C1 B4 B8 104.5(2) . . ?
B5 B4 B8 107.5(2) . . ?
B9 B4 B8 60.02(18) . . ?
C1 B4 B3 58.44(14) . . ?
B5 B4 B3 107.8(2) . . ?
B9 B4 B3 107.6(2) . . ?
B8 B4 B3 59.33(17) . . ?
C1 B4 H4 124.2 . . ?
B5 B4 H4 121.4 . . ?
B9 B4 H4 122.2 . . ?
B8 B4 H4 122.9 . . ?
B3 B4 H4 122.0 . . ?
C1 B5 B4 58.85(14) . . ?
C1 B5 B9 105.61(18) . . ?
B4 B5 B9 60.58(18) . . ?
C1 B5 B10 105.3(2) . . ?
B4 B5 B10 108.8(2) . . ?
B9 B5 B10 60.3(2) . . ?
C1 B5 B6 58.59(14) . . ?
B4 B5 B6 107.89(19) . . ?
B9 B5 B6 108.2(2) . . ?
B10 B5 B6 59.99(18) . . ?
C1 B5 H5 124.4 . . ?
B4 B5 H5 121.2 . . ?
B9 B5 H5 121.8 . . ?
B10 B5 H5 121.9 . . ?
B6 B5 H5 121.8 . . ?
C2 B6 C1 58.19(13) . . ?
C2 B6 B10 105.3(2) . . ?
C1 B6 B10 105.7(2) . . ?
C2 B6 B5 105.71(19) . . ?
C1 B6 B5 59.23(15) . . ?
B10 B6 B5 59.79(19) . . ?
C2 B6 B11 58.63(15) . . ?
C1 B6 B11 105.57(19) . . ?
B10 B6 B11 60.00(18) . . ?
B5 B6 B11 107.8(2) . . ?
C2 B6 H6 123.9 . . ?
C1 B6 H6 123.6 . . ?
B10 B6 H6 122.8 . . ?
B5 B6 H6 122.0 . . ?
B11 B6 H6 122.2 . . ?
C2 B7 B8 105.3(2) . . ?
C2 B7 B11 58.96(16) . . ?
B8 B7 B11 108.3(2) . . ?
C2 B7 B12 105.5(2) . . ?
B8 B7 B12 60.1(2) . . ?
B11 B7 B12 60.3(2) . . ?
C2 B7 B3 58.95(15) . . ?
B8 B7 B3 59.91(19) . . ?
B11 B7 B3 108.19(19) . . ?
B12 B7 B3 108.1(2) . . ?
C2 B7 H7 124.2 . . ?
B8 B7 H7 122.2 . . ?
B11 B7 H7 121.3 . . ?
B12 B7 H7 122.0 . . ?
B3 B7 H7 121.5 . . ?
B7 B8 B3 60.43(17) . . ?
B7 B8 B12 60.2(2) . . ?
B3 B8 B12 108.6(2) . . ?
B7 B8 B4 108.7(2) . . ?
B3 B8 B4 60.48(16) . . ?
B12 B8 B4 108.1(2) . . ?
B7 B8 B9 108.2(3) . . ?
B3 B8 B9 108.5(2) . . ?
B12 B8 B9 59.8(2) . . ?
B4 B8 B9 59.98(18) . . ?
B7 B8 H8 121.4 . . ?
B3 B8 H8 121.1 . . ?
B12 B8 H8 121.7 . . ?
B4 B8 H8 121.4 . . ?
B9 B8 H8 121.7 . . ?
B5 B9 B12 108.0(2) . . ?
B5 B9 B10 59.88(19) . . ?
B12 B9 B10 60.2(2) . . ?
B5 B9 B4 59.60(17) . . ?
B12 B9 B4 108.0(2) . . ?
B10 B9 B4 107.6(2) . . ?
B5 B9 B8 107.3(2) . . ?
B12 B9 B8 59.7(2) . . ?
B10 B9 B8 107.5(3) . . ?
B4 B9 B8 60.00(18) . . ?
B5 B9 H9 122.0 . . ?
B12 B9 H9 121.6 . . ?
B10 B9 H9 121.9 . . ?
B4 B9 H9 121.8 . . ?
B8 B9 H9 122.2 . . ?
B5 B10 B6 60.23(17) . . ?
B5 B10 B11 108.2(2) . . ?
B6 B10 B11 60.13(17) . . ?
B5 B10 B9 59.77(19) . . ?
B6 B10 B9 107.9(2) . . ?
B11 B10 B9 107.8(2) . . ?
B5 B10 B12 107.5(3) . . ?
B6 B10 B12 107.8(2) . . ?
B11 B10 B12 59.9(2) . . ?
B9 B10 B12 59.7(2) . . ?
B5 B10 H10 121.7 . . ?
B6 B10 H10 121.6 . . ?
B11 B10 H10 121.6 . . ?
B9 B10 H10 122.0 . . ?
B12 B10 H10 122.1 . . ?
C2 B11 B7 58.90(16) . . ?
C2 B11 B12 105.3(2) . . ?
B7 B11 B12 60.0(2) . . ?
C2 B11 B10 105.3(2) . . ?
B7 B11 B10 108.2(3) . . ?
B12 B11 B10 60.2(2) . . ?
C2 B11 B6 58.67(14) . . ?
B7 B11 B6 107.7(2) . . ?
B12 B11 B6 107.8(2) . . ?
B10 B11 B6 59.87(17) . . ?
C2 B11 H11 124.3 . . ?
B7 B11 H11 121.5 . . ?
B12 B11 H11 122.2 . . ?
B10 B11 H11 122.1 . . ?
B6 B11 H11 121.8 . . ?
B8 B12 B7 59.7(2) . . ?
B8 B12 B9 60.5(2) . . ?
B7 B12 B9 108.4(2) . . ?
B8 B12 B11 107.5(2) . . ?
B7 B12 B11 59.65(19) . . ?
B9 B12 B11 108.2(2) . . ?
B8 B12 B10 108.0(2) . . ?
B7 B12 B10 107.7(2) . . ?
B9 B12 B10 60.1(2) . . ?
B11 B12 B10 60.0(2) . . ?
B8 B12 H12 121.8 . . ?
B7 B12 H12 121.9 . . ?
B9 B12 H12 121.2 . . ?
B11 B12 H12 122.0 . . ?
B10 B12 H12 121.8 . . ?
C11 B13 C13 124.8(2) . . ?
C11 B13 C1 113.22(19) . . ?
C13 B13 C1 121.94(18) . . ?
C14 B14 C12 124.6(2) . . ?
C14 B14 C2 118.48(19) . . ?
C12 B14 C2 116.8(2) . . ?

loop_
_geom_bond_atom_site_label_1
_geom_bond_atom_site_label_2
_geom_bond_distance
_geom_bond_site_symmetry_2
_geom_bond_publ_flag
Br1 Si1 2.2363(8) . ?
C15 Si1 1.797(8) . ?
C15 H15A 0.9600 . ?
C15 H15B 0.9600 . ?
C15 H15C 0.9600 . ?
Br1' Si1 2.135(13) . ?
C15' Si1 1.773(19) . ?
C15' H15D 0.9600 . ?
C15' H15E 0.9600 . ?
C15' H15F 0.9600 . ?
Si1 C16 1.867(3) . ?
Si1 C13 1.922(2) . ?
Si2 C17 1.851(10) . ?
Si2 C18 1.871(3) . ?
Si2 C13 1.922(2) . ?
Si2 C17' 1.99(2) . ?
Si2 Br2' 2.134(12) . ?
Si2 Br2 2.2401(8) . ?
Si3 C22 1.870(4) . ?
Si3 C21 1.880(5) . ?
Si3 C23 1.887(4) . ?
Si3 C20 1.893(3) . ?
Si4 C26 1.873(4) . ?
Si4 C25 1.877(4) . ?
Si4 C24 1.880(4) . ?
Si4 C20 1.908(3) . ?
C1 B13 1.597(3) . ?
C1 C2 1.668(3) . ?
C1 B3 1.713(3) . ?
C1 B4 1.717(3) . ?
C1 B6 1.718(3) . ?
C1 B5 1.729(3) . ?
C2 B14 1.585(3) . ?
C2 B7 1.710(4) . ?
C2 B11 1.711(3) . ?
C2 B6 1.711(3) . ?
C2 B3 1.717(4) . ?
C11 B13 1.567(3) . ?
C11 H11A 0.9600 . ?
C11 H11B 0.9600 . ?
C11 H11C 0.9600 . ?
C12 B14 1.559(4) . ?
C12 H12A 0.9600 . ?
C12 H12B 0.9600 . ?
C12 H12C 0.9600 . ?
C13 C14 1.550(3) . ?
C13 B13 1.574(3) . ?
C14 C19 1.331(3) . ?
C14 B14 1.541(3) . ?
C16 H16A 0.9600 . ?
C16 H16B 0.9600 . ?
C16 H16C 0.9600 . ?
C17 H17A 0.9600 . ?
C17 H17B 0.9600 . ?
C17 H17C 0.9600 . ?
C17' H17D 0.9600 . ?
C17' H17E 0.9600 . ?
C17' H17F 0.9600 . ?
C18 H18A 0.9600 . ?
C18 H18B 0.9600 . ?
C18 H18C 0.9600 . ?
C19 C20 1.296(3) . ?
C21 H21A 0.9600 . ?
C21 H21B 0.9600 . ?
C21 H21C 0.9600 . ?
C22 H22A 0.9600 . ?
C22 H22B 0.9600 . ?
C22 H22C 0.9600 . ?
C23 H23A 0.9600 . ?
C23 H23B 0.9600 . ?
C23 H23C 0.9600 . ?
C24 H24A 0.9600 . ?
C24 H24B 0.9600 . ?
C24 H24C 0.9600 . ?
C25 H25A 0.9600 . ?
C25 H25B 0.9600 . ?
C25 H25C 0.9600 . ?
C26 H26A 0.9600 . ?
C26 H26B 0.9600 . ?
C26 H26C 0.9600 . ?
B3 B8 1.769(4) . ?
B3 B7 1.778(4) . ?
B3 B4 1.789(4) . ?
B3 H3 1.1000 . ?
B4 B5 1.766(4) . ?
B4 B9 1.784(5) . ?
B4 B8 1.784(5) . ?
B4 H4 1.1000 . ?
B5 B9 1.770(4) . ?
B5 B10 1.772(5) . ?
B5 B6 1.780(4) . ?
B5 H5 1.1000 . ?
B6 B10 1.776(4) . ?
B6 B11 1.780(4) . ?
B6 H6 1.1000 . ?
B7 B8 1.764(5) . ?
B7 B11 1.765(5) . ?
B7 B12 1.772(4) . ?
B7 H7 1.1000 . ?
B8 B12 1.770(6) . ?
B8 B9 1.784(4) . ?
B8 H8 1.1000 . ?
B9 B12 1.773(6) . ?
B9 B10 1.781(6) . ?
B9 H9 1.1000 . ?
B10 B11 1.778(5) . ?
B10 B12 1.782(5) . ?
B10 H10 1.1000 . ?
B11 B12 1.777(5) . ?
B11 H11 1.1000 . ?
B12 H12 1.1000 . ?

loop_
_geom_torsion_atom_site_label_1
_geom_torsion_atom_site_label_2
_geom_torsion_atom_site_label_3
_geom_torsion_atom_site_label_4
_geom_torsion
_geom_torsion_site_symmetry_1
_geom_torsion_site_symmetry_2
_geom_torsion_site_symmetry_3
_geom_torsion_site_symmetry_4
_geom_torsion_publ_flag
B13 C1 C2 B14 4.6(3) . . . . ?
B3 C1 C2 B14 -104.0(2) . . . . ?
B4 C1 C2 B14 -143.8(2) . . . . ?
B6 C1 C2 B14 110.7(2) . . . . ?
B5 C1 C2 B14 149.9(2) . . . . ?
B13 C1 C2 B7 147.7(2) . . . . ?
B3 C1 C2 B7 39.06(18) . . . . ?
B4 C1 C2 B7 -0.7(2) . . . . ?
B6 C1 C2 B7 -106.3(2) . . . . ?
B5 C1 C2 B7 -67.0(2) . . . . ?
B13 C1 C2 B11 -145.2(2) . . . . ?
B3 C1 C2 B11 106.1(2) . . . . ?
B4 C1 C2 B11 66.4(2) . . . . ?
B6 C1 C2 B11 -39.2(2) . . . . ?
B5 C1 C2 B11 0.1(3) . . . . ?
B13 C1 C2 B6 -106.0(2) . . . . ?
B3 C1 C2 B6 145.34(19) . . . . ?
B4 C1 C2 B6 105.6(2) . . . . ?
B5 C1 C2 B6 39.27(18) . . . . ?
B13 C1 C2 B3 108.6(2) . . . . ?
B4 C1 C2 B3 -39.77(18) . . . . ?
B6 C1 C2 B3 -145.34(19) . . . . ?
B5 C1 C2 B3 -106.06(19) . . . . ?
B13 C13 C14 C19 -155.7(2) . . . . ?
Si2 C13 C14 C19 -33.1(3) . . . . ?
Si1 C13 C14 C19 86.7(2) . . . . ?
B13 C13 C14 B14 20.5(3) . . . . ?
Si2 C13 C14 B14 143.05(18) . . . . ?
Si1 C13 C14 B14 -97.1(2) . . . . ?
C22 Si3 C20 C19 97.0(3) . . . . ?
C21 Si3 C20 C19 -24.3(3) . . . . ?
C23 Si3 C20 C19 -144.1(3) . . . . ?
C22 Si3 C20 Si4 -84.9(2) . . . . ?
C21 Si3 C20 Si4 153.8(2) . . . . ?
C23 Si3 C20 Si4 34.0(3) . . . . ?
B13 C1 B3 C2 -108.1(2) . . . . ?
B4 C1 B3 C2 137.8(2) . . . . ?
B6 C1 B3 C2 32.61(17) . . . . ?
B5 C1 B3 C2 100.9(2) . . . . ?
B13 C1 B3 B8 153.8(2) . . . . ?
C2 C1 B3 B8 -98.1(2) . . . . ?
B4 C1 B3 B8 39.7(2) . . . . ?
B6 C1 B3 B8 -65.5(3) . . . . ?
B5 C1 B3 B8 2.8(3) . . . . ?
B13 C1 B3 B7 -144.1(2) . . . . ?
C2 C1 B3 B7 -36.03(17) . . . . ?
B4 C1 B3 B7 101.8(2) . . . . ?
B6 C1 B3 B7 -3.4(2) . . . . ?
B5 C1 B3 B7 64.9(2) . . . . ?
B13 C1 B3 B4 114.1(2) . . . . ?
C2 C1 B3 B4 -137.8(2) . . . . ?
B6 C1 B3 B4 -105.2(2) . . . . ?
B5 C1 B3 B4 -36.9(2) . . . . ?
B14 C2 B3 C1 108.6(2) . . . . ?
B7 C2 B3 C1 -138.35(19) . . . . ?
B11 C2 B3 C1 -101.8(2) . . . . ?
B6 C2 B3 C1 -32.78(17) . . . . ?
B14 C2 B3 B8 -152.4(2) . . . . ?
C1 C2 B3 B8 99.1(2) . . . . ?
B7 C2 B3 B8 -39.29(19) . . . . ?
B11 C2 B3 B8 -2.8(3) . . . . ?
B6 C2 B3 B8 66.3(2) . . . . ?
B14 C2 B3 B7 -113.1(2) . . . . ?
C1 C2 B3 B7 138.35(19) . . . . ?
B11 C2 B3 B7 36.5(2) . . . . ?
B6 C2 B3 B7 105.6(2) . . . . ?
B14 C2 B3 B4 145.1(2) . . . . ?
C1 C2 B3 B4 36.51(17) . . . . ?
B7 C2 B3 B4 -101.8(2) . . . . ?
B11 C2 B3 B4 -65.3(2) . . . . ?
B6 C2 B3 B4 3.7(2) . . . . ?
B13 C1 B4 B5 111.1(2) . . . . ?
C2 C1 B4 B5 -102.2(2) . . . . ?
B3 C1 B4 B5 -141.1(2) . . . . ?
B6 C1 B4 B5 -36.2(2) . . . . ?
B13 C1 B4 B9 150.8(2) . . . . ?
C2 C1 B4 B9 -62.5(2) . . . . ?
B3 C1 B4 B9 -101.4(2) . . . . ?
B6 C1 B4 B9 3.6(3) . . . . ?
B5 C1 B4 B9 39.72(19) . . . . ?
B13 C1 B4 B8 -146.8(2) . . . . ?
C2 C1 B4 B8 -0.1(2) . . . . ?
B3 C1 B4 B8 -39.06(19) . . . . ?
B6 C1 B4 B8 65.9(2) . . . . ?
B5 C1 B4 B8 102.1(2) . . . . ?
B13 C1 B4 B3 -107.8(2) . . . . ?
C2 C1 B4 B3 38.97(18) . . . . ?
B6 C1 B4 B3 105.0(2) . . . . ?
B5 C1 B4 B3 141.1(2) . . . . ?
C2 B3 B4 C1 -36.28(16) . . . . ?
B8 B3 B4 C1 -134.8(2) . . . . ?
B7 B3 B4 C1 -97.6(2) . . . . ?
C1 B3 B4 B5 34.60(18) . . . . ?
C2 B3 B4 B5 -1.7(3) . . . . ?
B8 B3 B4 B5 -100.2(3) . . . . ?
B7 B3 B4 B5 -63.0(3) . . . . ?
C1 B3 B4 B9 97.7(2) . . . . ?
C2 B3 B4 B9 61.5(2) . . . . ?
B8 B3 B4 B9 -37.1(2) . . . . ?
B7 B3 B4 B9 0.2(3) . . . . ?
C1 B3 B4 B8 134.8(2) . . . . ?
C2 B3 B4 B8 98.5(2) . . . . ?
B7 B3 B4 B8 37.2(2) . . . . ?
B13 C1 B5 B4 -112.6(2) . . . . ?
C2 C1 B5 B4 103.5(2) . . . . ?
B3 C1 B5 B4 37.4(2) . . . . ?
B6 C1 B5 B4 142.1(2) . . . . ?
B13 C1 B5 B9 -152.7(2) . . . . ?
C2 C1 B5 B9 63.4(3) . . . . ?
B3 C1 B5 B9 -2.7(3) . . . . ?
B4 C1 B5 B9 -40.1(2) . . . . ?
B6 C1 B5 B9 102.0(2) . . . . ?
B13 C1 B5 B10 144.4(2) . . . . ?
C2 C1 B5 B10 0.6(3) . . . . ?
B3 C1 B5 B10 -65.6(3) . . . . ?
B4 C1 B5 B10 -103.0(2) . . . . ?
B6 C1 B5 B10 39.2(2) . . . . ?
B13 C1 B5 B6 105.3(2) . . . . ?
C2 C1 B5 B6 -38.63(17) . . . . ?
B3 C1 B5 B6 -104.8(2) . . . . ?
B4 C1 B5 B6 -142.1(2) . . . . ?
B9 B4 B5 C1 -134.6(2) . . . . ?
B8 B4 B5 C1 -96.8(2) . . . . ?
B3 B4 B5 C1 -34.16(18) . . . . ?
C1 B4 B5 B9 134.6(2) . . . . ?
B8 B4 B5 B9 37.8(2) . . . . ?
B3 B4 B5 B9 100.4(2) . . . . ?
C1 B4 B5 B10 96.9(2) . . . . ?
B9 B4 B5 B10 -37.6(2) . . . . ?
B8 B4 B5 B10 0.2(3) . . . . ?
B3 B4 B5 B10 62.8(3) . . . . ?
C1 B4 B5 B6 33.39(18) . . . . ?
B9 B4 B5 B6 -101.2(2) . . . . ?
B8 B4 B5 B6 -63.4(2) . . . . ?
B3 B4 B5 B6 -0.8(3) . . . . ?
B14 C2 B6 C1 -106.4(2) . . . . ?
B7 C2 B6 C1 101.5(2) . . . . ?
B11 C2 B6 C1 138.4(2) . . . . ?
B3 C2 B6 C1 32.66(17) . . . . ?
B14 C2 B6 B10 154.4(2) . . . . ?
C1 C2 B6 B10 -99.2(2) . . . . ?
B7 C2 B6 B10 2.3(3) . . . . ?
B11 C2 B6 B10 39.2(2) . . . . ?
B3 C2 B6 B10 -66.5(2) . . . . ?
B14 C2 B6 B5 -143.3(2) . . . . ?
C1 C2 B6 B5 -36.88(17) . . . . ?
B7 C2 B6 B5 64.6(3) . . . . ?
B11 C2 B6 B5 101.5(2) . . . . ?
B3 C2 B6 B5 -4.2(2) . . . . ?
B14 C2 B6 B11 115.2(2) . . . . ?
C1 C2 B6 B11 -138.4(2) . . . . ?
B7 C2 B6 B11 -36.9(2) . . . . ?
B3 C2 B6 B11 -105.8(2) . . . . ?
B13 C1 B6 C2 108.8(2) . . . . ?
B3 C1 B6 C2 -32.72(18) . . . . ?
B4 C1 B6 C2 -101.79(19) . . . . ?
B5 C1 B6 C2 -137.75(19) . . . . ?
B13 C1 B6 B10 -152.6(2) . . . . ?
C2 C1 B6 B10 98.6(2) . . . . ?
B3 C1 B6 B10 65.9(2) . . . . ?
B4 C1 B6 B10 -3.2(3) . . . . ?
B5 C1 B6 B10 -39.16(19) . . . . ?
B13 C1 B6 B5 -113.4(2) . . . . ?
C2 C1 B6 B5 137.75(19) . . . . ?
B3 C1 B6 B5 105.0(2) . . . . ?
B4 C1 B6 B5 35.96(19) . . . . ?
B13 C1 B6 B11 144.8(2) . . . . ?
C2 C1 B6 B11 36.03(18) . . . . ?
B3 C1 B6 B11 3.3(3) . . . . ?
B4 C1 B6 B11 -65.8(2) . . . . ?
B5 C1 B6 B11 -101.7(2) . . . . ?
C1 B5 B6 C2 36.41(16) . . . . ?
B4 B5 B6 C2 2.9(3) . . . . ?
B9 B5 B6 C2 -61.1(2) . . . . ?
B10 B5 B6 C2 -98.9(2) . . . . ?
B4 B5 B6 C1 -33.49(18) . . . . ?
B9 B5 B6 C1 -97.6(2) . . . . ?
B10 B5 B6 C1 -135.3(2) . . . . ?
C1 B5 B6 B10 135.3(2) . . . . ?
B4 B5 B6 B10 101.8(2) . . . . ?
B9 B5 B6 B10 37.7(2) . . . . ?
C1 B5 B6 B11 97.9(2) . . . . ?
B4 B5 B6 B11 64.4(2) . . . . ?
B9 B5 B6 B11 0.3(3) . . . . ?
B10 B5 B6 B11 -37.4(2) . . . . ?
B14 C2 B7 B8 142.8(2) . . . . ?
C1 C2 B7 B8 1.2(3) . . . . ?
B11 C2 B7 B8 -102.4(2) . . . . ?
B6 C2 B7 B8 -65.3(3) . . . . ?
B3 C2 B7 B8 39.5(2) . . . . ?
B14 C2 B7 B11 -114.7(2) . . . . ?
C1 C2 B7 B11 103.7(2) . . . . ?
B6 C2 B7 B11 37.2(2) . . . . ?
B3 C2 B7 B11 142.0(2) . . . . ?
B14 C2 B7 B12 -154.6(2) . . . . ?
C1 C2 B7 B12 63.8(3) . . . . ?
B11 C2 B7 B12 -39.9(2) . . . . ?
B6 C2 B7 B12 -2.7(3) . . . . ?
B3 C2 B7 B12 102.1(3) . . . . ?
B14 C2 B7 B3 103.3(2) . . . . ?
C1 C2 B7 B3 -38.31(17) . . . . ?
B11 C2 B7 B3 -142.0(2) . . . . ?
B6 C2 B7 B3 -104.8(2) . . . . ?
C1 B3 B7 C2 35.87(16) . . . . ?
B8 B3 B7 C2 134.8(2) . . . . ?
B4 B3 B7 C2 97.35(19) . . . . ?
C1 B3 B7 B8 -99.0(2) . . . . ?
C2 B3 B7 B8 -134.8(2) . . . . ?
B4 B3 B7 B8 -37.47(19) . . . . ?
C1 B3 B7 B11 2.1(3) . . . . ?
C2 B3 B7 B11 -33.76(19) . . . . ?
B8 B3 B7 B11 101.1(2) . . . . ?
B4 B3 B7 B11 63.6(3) . . . . ?
C1 B3 B7 B12 -61.7(3) . . . . ?
C2 B3 B7 B12 -97.6(2) . . . . ?
B8 B3 B7 B12 37.2(2) . . . . ?
B4 B3 B7 B12 -0.2(3) . . . . ?
C2 B7 B8 B3 -39.06(18) . . . . ?
B11 B7 B8 B3 -100.9(2) . . . . ?
B12 B7 B8 B3 -138.4(2) . . . . ?
C2 B7 B8 B12 99.4(2) . . . . ?
B11 B7 B8 B12 37.6(2) . . . . ?
B3 B7 B8 B12 138.4(2) . . . . ?
C2 B7 B8 B4 -1.2(3) . . . . ?
B11 B7 B8 B4 -63.0(3) . . . . ?
B12 B7 B8 B4 -100.6(2) . . . . ?
B3 B7 B8 B4 37.8(2) . . . . ?
C2 B7 B8 B9 62.3(3) . . . . ?
B11 B7 B8 B9 0.5(3) . . . . ?
B12 B7 B8 B9 -37.0(2) . . . . ?
B3 B7 B8 B9 101.4(2) . . . . ?
C1 B3 B8 B7 99.2(2) . . . . ?
C2 B3 B8 B7 38.75(18) . . . . ?
B4 B3 B8 B7 138.1(2) . . . . ?
C1 B3 B8 B12 61.8(3) . . . . ?
C2 B3 B8 B12 1.3(3) . . . . ?
B7 B3 B8 B12 -37.4(2) . . . . ?
B4 B3 B8 B12 100.7(2) . . . . ?
C1 B3 B8 B4 -38.9(2) . . . . ?
C2 B3 B8 B4 -99.4(2) . . . . ?
B7 B3 B8 B4 -138.1(2) . . . . ?
C1 B3 B8 B9 -1.7(3) . . . . ?
C2 B3 B8 B9 -62.1(3) . . . . ?
B7 B3 B8 B9 -100.9(3) . . . . ?
B4 B3 B8 B9 37.3(2) . . . . ?
C1 B4 B8 B7 0.8(3) . . . . ?
B5 B4 B8 B7 62.9(3) . . . . ?
B9 B4 B8 B7 100.7(3) . . . . ?
B3 B4 B8 B7 -37.8(2) . . . . ?
C1 B4 B8 B3 38.63(19) . . . . ?
B5 B4 B8 B3 100.7(2) . . . . ?
B9 B4 B8 B3 138.5(3) . . . . ?
C1 B4 B8 B12 -63.0(3) . . . . ?
B5 B4 B8 B12 -0.9(3) . . . . ?
B9 B4 B8 B12 36.9(2) . . . . ?
B3 B4 B8 B12 -101.6(3) . . . . ?
C1 B4 B8 B9 -99.8(2) . . . . ?
B5 B4 B8 B9 -37.7(2) . . . . ?
B3 B4 B8 B9 -138.5(3) . . . . ?
C1 B5 B9 B12 -61.5(3) . . . . ?
B4 B5 B9 B12 -100.8(2) . . . . ?
B10 B5 B9 B12 37.5(2) . . . . ?
B6 B5 B9 B12 0.0(3) . . . . ?
C1 B5 B9 B10 -99.0(2) . . . . ?
B4 B5 B9 B10 -138.3(2) . . . . ?
B6 B5 B9 B10 -37.6(2) . . . . ?
C1 B5 B9 B4 39.3(2) . . . . ?
B10 B5 B9 B4 138.3(2) . . . . ?
B6 B5 B9 B4 100.7(2) . . . . ?
C1 B5 B9 B8 1.5(3) . . . . ?
B4 B5 B9 B8 -37.8(2) . . . . ?
B10 B5 B9 B8 100.5(3) . . . . ?
B6 B5 B9 B8 63.0(3) . . . . ?
C1 B4 B9 B5 -39.57(19) . . . . ?
B8 B4 B9 B5 -137.5(3) . . . . ?
B3 B4 B9 B5 -100.8(2) . . . . ?
C1 B4 B9 B12 61.2(3) . . . . ?
B5 B4 B9 B12 100.7(3) . . . . ?
B8 B4 B9 B12 -36.8(2) . . . . ?
B3 B4 B9 B12 0.0(3) . . . . ?
C1 B4 B9 B10 -2.4(3) . . . . ?
B5 B4 B9 B10 37.2(2) . . . . ?
B8 B4 B9 B10 -100.4(3) . . . . ?
B3 B4 B9 B10 -63.6(3) . . . . ?
C1 B4 B9 B8 98.0(2) . . . . ?
B5 B4 B9 B8 137.5(3) . . . . ?
B3 B4 B9 B8 36.8(2) . . . . ?
B7 B8 B9 B5 -63.9(3) . . . . ?
B3 B8 B9 B5 0.1(4) . . . . ?
B12 B8 B9 B5 -101.1(3) . . . . ?
B4 B8 B9 B5 37.6(2) . . . . ?
B7 B8 B9 B12 37.2(2) . . . . ?
B3 B8 B9 B12 101.2(3) . . . . ?
B4 B8 B9 B12 138.7(2) . . . . ?
B7 B8 B9 B10 -0.9(3) . . . . ?
B3 B8 B9 B10 63.2(3) . . . . ?
B12 B8 B9 B10 -38.1(2) . . . . ?
B4 B8 B9 B10 100.7(2) . . . . ?
B7 B8 B9 B4 -101.5(2) . . . . ?
B3 B8 B9 B4 -37.5(2) . . . . ?
B12 B8 B9 B4 -138.7(2) . . . . ?
C1 B5 B10 B6 -38.51(18) . . . . ?
B4 B5 B10 B6 -100.3(2) . . . . ?
B9 B5 B10 B6 -138.0(2) . . . . ?
C1 B5 B10 B11 -0.9(3) . . . . ?
B4 B5 B10 B11 -62.7(3) . . . . ?
B9 B5 B10 B11 -100.4(3) . . . . ?
B6 B5 B10 B11 37.6(2) . . . . ?
C1 B5 B10 B9 99.5(2) . . . . ?
B4 B5 B10 B9 37.7(2) . . . . ?
B6 B5 B10 B9 138.0(2) . . . . ?
C1 B5 B10 B12 62.3(3) . . . . ?
B4 B5 B10 B12 0.6(3) . . . . ?
B9 B5 B10 B12 -37.2(2) . . . . ?
B6 B5 B10 B12 100.8(2) . . . . ?
C2 B6 B10 B5 99.5(2) . . . . ?
C1 B6 B10 B5 38.89(18) . . . . ?
B11 B6 B10 B5 138.1(2) . . . . ?
C2 B6 B10 B11 -38.6(2) . . . . ?
C1 B6 B10 B11 -99.2(2) . . . . ?
B5 B6 B10 B11 -138.1(2) . . . . ?
C2 B6 B10 B9 62.1(3) . . . . ?
C1 B6 B10 B9 1.5(3) . . . . ?
B5 B6 B10 B9 -37.4(2) . . . . ?
B11 B6 B10 B9 100.7(3) . . . . ?
C2 B6 B10 B12 -0.9(3) . . . . ?
C1 B6 B10 B12 -61.5(3) . . . . ?
B5 B6 B10 B12 -100.4(3) . . . . ?
B11 B6 B10 B12 37.7(3) . . . . ?
B12 B9 B10 B5 -138.1(2) . . . . ?
B4 B9 B10 B5 -37.0(2) . . . . ?
B8 B9 B10 B5 -100.3(2) . . . . ?
B5 B9 B10 B6 37.6(2) . . . . ?
B12 B9 B10 B6 -100.5(2) . . . . ?
B4 B9 B10 B6 0.6(3) . . . . ?
B8 B9 B10 B6 -62.7(3) . . . . ?
B5 B9 B10 B11 101.1(2) . . . . ?
B12 B9 B10 B11 -37.0(2) . . . . ?
B4 B9 B10 B11 64.1(3) . . . . ?
B8 B9 B10 B11 0.8(3) . . . . ?
B5 B9 B10 B12 138.1(2) . . . . ?
B4 B9 B10 B12 101.1(2) . . . . ?
B8 B9 B10 B12 37.8(2) . . . . ?
B14 C2 B11 B7 109.6(3) . . . . ?
C1 C2 B11 B7 -102.9(2) . . . . ?
B6 C2 B11 B7 -141.5(2) . . . . ?
B3 C2 B11 B7 -36.6(2) . . . . ?
B14 C2 B11 B12 149.3(2) . . . . ?
C1 C2 B11 B12 -63.3(3) . . . . ?
B7 C2 B11 B12 39.7(2) . . . . ?
B6 C2 B11 B12 -101.8(2) . . . . ?
B3 C2 B11 B12 3.0(3) . . . . ?
B14 C2 B11 B10 -148.1(2) . . . . ?
C1 C2 B11 B10 -0.6(3) . . . . ?
B7 C2 B11 B10 102.3(3) . . . . ?
B6 C2 B11 B10 -39.2(2) . . . . ?
B3 C2 B11 B10 65.7(3) . . . . ?
B14 C2 B11 B6 -108.9(3) . . . . ?
C1 C2 B11 B6 38.52(19) . . . . ?
B7 C2 B11 B6 141.5(2) . . . . ?
B3 C2 B11 B6 104.8(2) . . . . ?
B8 B7 B11 C2 97.2(2) . . . . ?
B12 B7 B11 C2 134.7(2) . . . . ?
B3 B7 B11 C2 33.75(19) . . . . ?
C2 B7 B11 B12 -134.7(2) . . . . ?
B8 B7 B11 B12 -37.5(2) . . . . ?
B3 B7 B11 B12 -100.9(2) . . . . ?
C2 B7 B11 B10 -97.2(2) . . . . ?
B8 B7 B11 B10 0.0(3) . . . . ?
B12 B7 B11 B10 37.5(2) . . . . ?
B3 B7 B11 B10 -63.5(3) . . . . ?
C2 B7 B11 B6 -33.95(19) . . . . ?
B8 B7 B11 B6 63.2(3) . . . . ?
B12 B7 B11 B6 100.7(3) . . . . ?
B3 B7 B11 B6 -0.2(3) . . . . ?
B5 B10 B11 C2 1.0(3) . . . . ?
B6 B10 B11 C2 38.6(2) . . . . ?
B9 B10 B11 C2 -62.2(3) . . . . ?
B12 B10 B11 C2 -99.1(3) . . . . ?
B5 B10 B11 B7 62.7(3) . . . . ?
B6 B10 B11 B7 100.3(2) . . . . ?
B9 B10 B11 B7 -0.5(3) . . . . ?
B12 B10 B11 B7 -37.4(2) . . . . ?
B5 B10 B11 B12 100.1(3) . . . . ?
B6 B10 B11 B12 137.7(3) . . . . ?
B9 B10 B11 B12 36.9(2) . . . . ?
B5 B10 B11 B6 -37.6(2) . . . . ?
B9 B10 B11 B6 -100.8(2) . . . . ?
B12 B10 B11 B6 -137.7(2) . . . . ?
C1 B6 B11 C2 -35.84(18) . . . . ?
B10 B6 B11 C2 -135.2(2) . . . . ?
B5 B6 B11 C2 -97.9(2) . . . . ?
C2 B6 B11 B7 34.04(19) . . . . ?
C1 B6 B11 B7 -1.8(3) . . . . ?
B10 B6 B11 B7 -101.2(3) . . . . ?
B5 B6 B11 B7 -63.9(3) . . . . ?
C2 B6 B11 B12 97.4(2) . . . . ?
C1 B6 B11 B12 61.6(3) . . . . ?
B10 B6 B11 B12 -37.8(2) . . . . ?
B5 B6 B11 B12 -0.5(3) . . . . ?
C2 B6 B11 B10 135.2(2) . . . . ?
C1 B6 B11 B10 99.4(2) . . . . ?
B5 B6 B11 B10 37.3(2) . . . . ?
B3 B8 B12 B7 37.5(2) . . . . ?
B4 B8 B12 B7 101.6(2) . . . . ?
B9 B8 B12 B7 138.6(2) . . . . ?
B7 B8 B12 B9 -138.6(2) . . . . ?
B3 B8 B12 B9 -101.0(2) . . . . ?
B4 B8 B12 B9 -36.9(2) . . . . ?
B7 B8 B12 B11 -37.1(2) . . . . ?
B3 B8 B12 B11 0.4(3) . . . . ?
B4 B8 B12 B11 64.5(3) . . . . ?
B9 B8 B12 B11 101.5(2) . . . . ?
B7 B8 B12 B10 -100.4(2) . . . . ?
B3 B8 B12 B10 -62.9(3) . . . . ?
B4 B8 B12 B10 1.2(3) . . . . ?
B9 B8 B12 B10 38.2(2) . . . . ?
C2 B7 B12 B8 -99.0(2) . . . . ?
B11 B7 B12 B8 -138.2(2) . . . . ?
B3 B7 B12 B8 -37.2(2) . . . . ?
C2 B7 B12 B9 -61.6(3) . . . . ?
B8 B7 B12 B9 37.4(2) . . . . ?
B11 B7 B12 B9 -100.8(3) . . . . ?
B3 B7 B12 B9 0.2(3) . . . . ?
C2 B7 B12 B11 39.2(2) . . . . ?
B8 B7 B12 B11 138.2(2) . . . . ?
B3 B7 B12 B11 101.0(2) . . . . ?
C2 B7 B12 B10 2.0(4) . . . . ?
B8 B7 B12 B10 100.9(3) . . . . ?
B11 B7 B12 B10 -37.3(3) . . . . ?
B3 B7 B12 B10 63.8(3) . . . . ?
B5 B9 B12 B8 100.0(2) . . . . ?
B10 B9 B12 B8 137.3(2) . . . . ?
B4 B9 B12 B8 36.9(2) . . . . ?
B5 B9 B12 B7 62.9(3) . . . . ?
B10 B9 B12 B7 100.3(3) . . . . ?
B4 B9 B12 B7 -0.1(3) . . . . ?
B8 B9 B12 B7 -37.0(2) . . . . ?
B5 B9 B12 B11 -0.3(3) . . . . ?
B10 B9 B12 B11 37.1(2) . . . . ?
B4 B9 B12 B11 -63.3(3) . . . . ?
B8 B9 B12 B11 -100.2(2) . . . . ?
B5 B9 B12 B10 -37.4(2) . . . . ?
B4 B9 B12 B10 -100.4(2) . . . . ?
B8 B9 B12 B10 -137.3(2) . . . . ?
C2 B11 B12 B8 -2.0(3) . . . . ?
B7 B11 B12 B8 37.1(2) . . . . ?
B10 B11 B12 B8 -101.1(3) . . . . ?
B6 B11 B12 B8 -63.4(3) . . . . ?
C2 B11 B12 B7 -39.1(2) . . . . ?
B10 B11 B12 B7 -138.2(2) . . . . ?
B6 B11 B12 B7 -100.6(2) . . . . ?
C2 B11 B12 B9 61.9(3) . . . . ?
B7 B11 B12 B9 101.0(3) . . . . ?
B10 B11 B12 B9 -37.2(2) . . . . ?
B6 B11 B12 B9 0.5(3) . . . . ?
C2 B11 B12 B10 99.1(2) . . . . ?
B7 B11 B12 B10 138.2(2) . . . . ?
B6 B11 B12 B10 37.7(2) . . . . ?
B5 B10 B12 B8 -1.1(3) . . . . ?
B6 B10 B12 B8 62.4(3) . . . . ?
B11 B10 B12 B8 100.2(2) . . . . ?
B9 B10 B12 B8 -38.3(2) . . . . ?
B5 B10 B12 B7 -64.2(3) . . . . ?
B6 B10 B12 B7 -0.7(4) . . . . ?
B11 B10 B12 B7 37.1(2) . . . . ?
B9 B10 B12 B7 -101.4(3) . . . . ?
B5 B10 B12 B9 37.2(2) . . . . ?
B6 B10 B12 B9 100.8(3) . . . . ?
B11 B10 B12 B9 138.5(2) . . . . ?
B5 B10 B12 B11 -101.3(2) . . . . ?
B6 B10 B12 B11 -37.8(2) . . . . ?
B9 B10 B12 B11 -138.5(2) . . . . ?
C14 C13 B13 C11 -179.5(2) . . . . ?
Si2 C13 B13 C11 53.2(3) . . . . ?
Si1 C13 B13 C11 -63.4(3) . . . . ?
C14 C13 B13 C1 -0.9(3) . . . . ?
Si2 C13 B13 C1 -128.19(18) . . . . ?
Si1 C13 B13 C1 115.20(19) . . . . ?
C2 C1 B13 C11 168.0(2) . . . . ?
B3 C1 B13 C11 -121.7(2) . . . . ?
B4 C1 B13 C11 -47.4(3) . . . . ?
B6 C1 B13 C11 98.9(2) . . . . ?
B5 C1 B13 C11 26.8(3) . . . . ?
C2 C1 B13 C13 -10.7(3) . . . . ?
B3 C1 B13 C13 59.6(3) . . . . ?
B4 C1 B13 C13 133.8(2) . . . . ?
B6 C1 B13 C13 -79.9(2) . . . . ?
B5 C1 B13 C13 -151.9(2) . . . . ?
C19 C14 B14 C12 -26.4(4) . . . . ?
C13 C14 B14 C12 156.9(3) . . . . ?
C19 C14 B14 C2 149.9(2) . . . . ?
C13 C14 B14 C2 -26.8(3) . . . . ?
C1 C2 B14 C14 12.8(3) . . . . ?
B7 C2 B14 C14 -126.5(2) . . . . ?
B11 C2 B14 C14 158.6(2) . . . . ?
B6 C2 B14 C14 83.3(3) . . . . ?
B3 C2 B14 C14 -55.3(3) . . . . ?
C1 C2 B14 C12 -170.6(3) . . . . ?
B7 C2 B14 C12 50.1(4) . . . . ?
B11 C2 B14 C12 -24.9(4) . . . . ?
B6 C2 B14 C12 -100.1(3) . . . . ?
B3 C2 B14 C12 121.2(3) . . . . ?
